data_4326194
loop_
_publ_author_name
'Chao Chen'
'Huayu Qiu'
'Wanzhi Chen'

_publ_section_title
;
 Synthesis and Characterization of Nickel Inverse 9-Metallacrown-3,
 Palladium-Silver, and Dinuclear Platinum Complexes Containing
 Pyrazole-Functionalized NHC Ligands
;
_journal_name_full 'Inorganic Chemistry'
_journal_page_first 8671
_journal_page_last 8678
_journal_paper_doi 10.1021/ic2012233
_journal_volume 50
_journal_year 2011
_chemical_formula_sum 'C72 H82 F12 N18 Ni3 P2'
_chemical_formula_weight 1665.63
_chemical_name_systematic
; 
 ? 
;
_space_group_IT_number 2
_symmetry_cell_setting triclinic
_symmetry_space_group_name_Hall '-P 1'
_symmetry_space_group_name_H-M 'P -1'
_atom_sites_solution_hydrogens geom
_atom_sites_solution_primary direct
_atom_sites_solution_secondary difmap
_audit_creation_method SHELXL-97
_cell_angle_alpha 117.780(2)
_cell_angle_beta 92.2230(10)
_cell_angle_gamma 108.868(2)
_cell_formula_units_Z 2
_cell_length_a 13.2851(14)
_cell_length_b 19.085(2)
_cell_length_c 19.144(2)
_cell_measurement_reflns_used 5336
_cell_measurement_temperature 298(2)
_cell_measurement_theta_max 24.199
_cell_measurement_theta_min 2.206
_cell_volume 3958.2(7)
_computing_cell_refinement 'Bruker SMART'
_computing_data_collection 'Bruker SMART'
_computing_data_reduction 'Bruker SAINT'
_computing_molecular_graphics 'Bruker SHELXTL'
_computing_publication_material 'Bruker SHELXTL'
_computing_structure_refinement 'Bruker SHELXTL'
_computing_structure_solution 'Bruker SHELXTL'
_diffrn_ambient_temperature 298(2)
_diffrn_measured_fraction_theta_full 0.984
_diffrn_measured_fraction_theta_max 0.984
_diffrn_measurement_device_type 'CCD area detector'
_diffrn_measurement_method 'phi and omega scans'
_diffrn_radiation_monochromator graphite
_diffrn_radiation_source 'fine-focus sealed tube'
_diffrn_radiation_type MoK\a
_diffrn_radiation_wavelength 0.71073
_diffrn_reflns_av_R_equivalents 0.0232
_diffrn_reflns_av_sigmaI/netI 0.0627
_diffrn_reflns_limit_h_max 15
_diffrn_reflns_limit_h_min -14
_diffrn_reflns_limit_k_max 22
_diffrn_reflns_limit_k_min -22
_diffrn_reflns_limit_l_max 13
_diffrn_reflns_limit_l_min -22
_diffrn_reflns_number 20735
_diffrn_reflns_theta_full 25.02
_diffrn_reflns_theta_max 25.02
_diffrn_reflns_theta_min 1.23
_exptl_absorpt_coefficient_mu 0.828
_exptl_absorpt_correction_T_max 0.7605
_exptl_absorpt_correction_T_min 0.7278
_exptl_absorpt_correction_type multi-scan
_exptl_absorpt_process_details sadabs
_exptl_crystal_colour brown
_exptl_crystal_density_meas 0
_exptl_crystal_description block
_exptl_crystal_F_000 1724
_exptl_crystal_size_max 0.41
_exptl_crystal_size_mid 0.38
_exptl_crystal_size_min 0.35
_refine_diff_density_max 1.128
_refine_diff_density_min -1.084
_refine_diff_density_rms 0.095
_refine_ls_extinction_method none
_refine_ls_goodness_of_fit_ref 1.044
_refine_ls_hydrogen_treatment constr
_refine_ls_matrix_type full
_refine_ls_number_parameters 964
_refine_ls_number_reflns 13765
_refine_ls_number_restraints 0
_refine_ls_restrained_S_all 1.044
_refine_ls_R_factor_all 0.1152
_refine_ls_R_factor_gt 0.0638
_refine_ls_shift/su_max 0.001
_refine_ls_shift/su_mean 0.000
_refine_ls_structure_factor_coef Fsqd
_refine_ls_weighting_details 'calc w=1/[\s^2^(Fo^2^)+(0.1127P)^2^+6.6472P] where P=(Fo^2^+2Fc^2^)/3'
_refine_ls_weighting_scheme calc
_refine_ls_wR_factor_gt 0.1727
_refine_ls_wR_factor_ref 0.2238
_reflns_number_gt 8377
_reflns_number_total 13765
_reflns_threshold_expression >2sigma(I)
_cod_data_source_file ic2012233_si_002_4.cif
_cod_data_source_block 4
_cod_database_code 4326194

loop_
_symmetry_equiv_pos_as_xyz
'x, y, z'
'-x, -y, -z'

loop_
_atom_site_label
_atom_site_type_symbol
_atom_site_fract_x
_atom_site_fract_y
_atom_site_fract_z
_atom_site_U_iso_or_equiv
_atom_site_adp_type
_atom_site_occupancy
_atom_site_symmetry_multiplicity
_atom_site_calc_flag
_atom_site_refinement_flags
Ni1 Ni 0.96018(6) 0.49348(5) 0.24940(5) 0.0395(2) Uani 1 1 d .
Ni2 Ni 0.77292(5) 0.30512(4) 0.26498(4) 0.0342(2) Uani 1 1 d .
Ni3 Ni 1.12448(5) 0.69159(4) 0.23890(4) 0.0348(2) Uani 1 1 d .
P1 P 0.18098(18) 0.12368(14) 0.91411(14) 0.0699(6) Uani 1 1 d .
P2 P 0.36290(16) 0.20872(16) 0.52287(13) 0.0737(6) Uani 1 1 d .
F1 F 0.2844(7) 0.1418(6) 0.9636(5) 0.217(5) Uani 1 1 d .
F2 F 0.0730(6) 0.1045(5) 0.8623(5) 0.177(3) Uani 1 1 d .
F3 F 0.1184(7) 0.1442(6) 0.9824(5) 0.184(3) Uani 1 1 d .
F4 F 0.1351(6) 0.0280(4) 0.8864(5) 0.164(3) Uani 1 1 d .
F5 F 0.2354(8) 0.0987(7) 0.8421(5) 0.219(5) Uani 1 1 d .
F6 F 0.2176(8) 0.2171(5) 0.9396(7) 0.208(4) Uani 1 1 d .
F7 F 0.3730(5) 0.1951(7) 0.5930(5) 0.207(5) Uani 1 1 d .
F8 F 0.3586(6) 0.2176(6) 0.4468(5) 0.168(3) Uani 1 1 d .
F9 F 0.2900(10) 0.1195(6) 0.4695(7) 0.264(6) Uani 1 1 d .
F10 F 0.2608(6) 0.2232(7) 0.5355(5) 0.196(4) Uani 1 1 d .
F11 F 0.4474(8) 0.2992(6) 0.5706(7) 0.238(5) Uani 1 1 d .
F12 F 0.4748(6) 0.1994(7) 0.5135(5) 0.171(3) Uani 1 1 d .
N1 N 0.9390(4) 0.3712(3) 0.1857(3) 0.0387(11) Uani 1 1 d .
N2 N 0.8763(4) 0.3061(3) 0.1976(3) 0.0377(11) Uani 1 1 d .
N3 N 0.7480(4) 0.1302(3) 0.1561(3) 0.0417(12) Uani 1 1 d .
N4 N 0.5918(4) 0.1390(3) 0.1680(3) 0.0437(12) Uani 1 1 d .
N5 N 0.8622(4) 0.4938(3) 0.3230(3) 0.0421(12) Uani 1 1 d .
N6 N 0.7871(4) 0.4232(3) 0.3217(3) 0.0383(11) Uani 1 1 d .
N7 N 0.6505(4) 0.3304(3) 0.3888(3) 0.0443(12) Uani 1 1 d .
N8 N 0.7446(4) 0.2579(3) 0.3889(3) 0.0418(12) Uani 1 1 d .
N9 N 1.1146(4) 0.5705(3) 0.2997(3) 0.0378(11) Uani 1 1 d .
N10 N 1.1736(4) 0.6352(3) 0.2861(3) 0.0379(11) Uani 1 1 d .
N11 N 1.3474(4) 0.7959(3) 0.3263(3) 0.0491(13) Uani 1 1 d .
N12 N 1.2517(4) 0.8731(3) 0.3501(3) 0.0483(13) Uani 1 1 d .
N13 N 0.9153(4) 0.5401(3) 0.1865(3) 0.0387(11) Uani 1 1 d .
N14 N 0.9719(4) 0.6186(3) 0.1938(3) 0.0367(11) Uani 1 1 d .
N15 N 1.0317(4) 0.7436(3) 0.1425(3) 0.0415(11) Uani 1 1 d .
N16 N 1.1874(4) 0.7419(3) 0.1203(3) 0.0414(11) Uani 1 1 d .
N17 N 0.2833(9) -0.0534(7) 0.0619(6) 0.120(3) Uani 1 1 d .
N18 N 0.453(2) 0.4991(18) 0.3640(17) 0.328(16) Uani 1 1 d .
C1 C 1.0892(6) 0.4022(4) 0.1176(4) 0.0623(19) Uani 1 1 d .
H1A H 1.0527 0.4274 0.0975 0.094 Uiso 1 1 calc R
H1B H 1.1200 0.3689 0.0762 0.094 Uiso 1 1 calc R
H1C H 1.1464 0.4468 0.1643 0.094 Uiso 1 1 calc R
C2 C 1.0085(5) 0.3450(4) 0.1405(4) 0.0423(14) Uani 1 1 d .
C3 C 0.9916(5) 0.2622(4) 0.1222(4) 0.0436(14) Uani 1 1 d .
H3 H 1.0281 0.2285 0.0917 0.052 Uiso 1 1 calc R
C4 C 0.9094(4) 0.2404(4) 0.1588(3) 0.0375(13) Uani 1 1 d .
C5 C 0.8656(5) 0.1600(4) 0.1636(4) 0.0447(14) Uani 1 1 d .
H5A H 0.8828 0.1153 0.1207 0.054 Uiso 1 1 calc R
H5B H 0.9011 0.1711 0.2150 0.054 Uiso 1 1 calc R
C6 C 0.7011(5) 0.1866(4) 0.1958(4) 0.0405(14) Uani 1 1 d .
C7 C 0.5730(6) 0.0541(4) 0.1129(4) 0.0528(16) Uani 1 1 d .
H7 H 0.5051 0.0092 0.0863 0.063 Uiso 1 1 calc R
C8 C 0.6692(5) 0.0484(4) 0.1050(4) 0.0520(16) Uani 1 1 d .
H8 H 0.6816 -0.0008 0.0717 0.062 Uiso 1 1 calc R
C9 C 0.5098(5) 0.1755(4) 0.1811(4) 0.0518(16) Uani 1 1 d .
C10 C 0.4962(6) 0.2127(4) 0.1357(5) 0.0623(19) Uani 1 1 d .
C11 C 0.4162(7) 0.2482(5) 0.1503(5) 0.077(2) Uani 1 1 d .
H11 H 0.4055 0.2744 0.1218 0.092 Uiso 1 1 calc R
C12 C 0.3539(6) 0.2457(6) 0.2045(6) 0.087(3) Uani 1 1 d .
C13 C 0.3692(6) 0.2050(5) 0.2467(6) 0.080(2) Uani 1 1 d .
H13 H 0.3262 0.2024 0.2833 0.096 Uiso 1 1 calc R
C14 C 0.4463(5) 0.1687(4) 0.2353(5) 0.0583(18) Uani 1 1 d .
C15 C 0.5600(7) 0.2120(5) 0.0728(5) 0.079(2) Uani 1 1 d .
H15A H 0.6363 0.2442 0.0983 0.119 Uiso 1 1 calc R
H15B H 0.5361 0.2376 0.0461 0.119 Uiso 1 1 calc R
H15C H 0.5486 0.1539 0.0338 0.119 Uiso 1 1 calc R
C16 C 0.2682(8) 0.2827(8) 0.2154(8) 0.142(5) Uani 1 1 d .
H16A H 0.2633 0.3005 0.1765 0.212 Uiso 1 1 calc R
H16B H 0.2873 0.3313 0.2692 0.212 Uiso 1 1 calc R
H16C H 0.1990 0.2400 0.2076 0.212 Uiso 1 1 calc R
C17 C 0.4570(6) 0.1220(5) 0.2784(5) 0.068(2) Uani 1 1 d .
H17A H 0.4080 0.1264 0.3144 0.103 Uiso 1 1 calc R
H17B H 0.5307 0.1472 0.3090 0.103 Uiso 1 1 calc R
H17C H 0.4393 0.0627 0.2394 0.103 Uiso 1 1 calc R
C18 C 0.8985(6) 0.6483(4) 0.3792(5) 0.066(2) Uani 1 1 d .
H18A H 0.9734 0.6553 0.3793 0.098 Uiso 1 1 calc R
H18B H 0.8943 0.6916 0.4302 0.098 Uiso 1 1 calc R
H18C H 0.8694 0.6538 0.3362 0.098 Uiso 1 1 calc R
C19 C 0.8344(5) 0.5620(4) 0.3667(4) 0.0478(15) Uani 1 1 d .
C20 C 0.7420(6) 0.5353(4) 0.3930(4) 0.0546(17) Uani 1 1 d .
H20 H 0.7056 0.5688 0.4242 0.066 Uiso 1 1 calc R
C21 C 0.7148(5) 0.4495(4) 0.3637(4) 0.0463(15) Uani 1 1 d .
C22 C 0.6179(5) 0.3871(4) 0.3704(4) 0.0531(16) Uani 1 1 d .
H22A H 0.5856 0.4183 0.4129 0.064 Uiso 1 1 calc R
H22B H 0.5634 0.3531 0.3198 0.064 Uiso 1 1 calc R
C23 C 0.7154(4) 0.2942(4) 0.3482(4) 0.0394(13) Uani 1 1 d .
C24 C 0.6949(5) 0.2732(4) 0.4541(4) 0.0552(17) Uani 1 1 d .
H24 H 0.7012 0.2553 0.4911 0.066 Uiso 1 1 calc R
C25 C 0.6367(6) 0.3179(4) 0.4540(4) 0.0582(18) Uani 1 1 d .
H25 H 0.5947 0.3373 0.4907 0.070 Uiso 1 1 calc R
C26 C 0.8341(5) 0.2295(4) 0.3789(3) 0.0414(14) Uani 1 1 d .
C27 C 0.9401(5) 0.2940(4) 0.4093(4) 0.0468(15) Uani 1 1 d .
C28 C 1.0256(5) 0.2669(4) 0.3959(4) 0.0522(16) Uani 1 1 d .
H28 H 1.0966 0.3080 0.4154 0.063 Uiso 1 1 calc R
C29 C 1.0100(6) 0.1811(4) 0.3547(4) 0.0545(17) Uani 1 1 d .
C30 C 0.9043(5) 0.1201(4) 0.3282(4) 0.0509(16) Uani 1 1 d .
H30 H 0.8932 0.0622 0.3020 0.061 Uiso 1 1 calc R
C31 C 0.8155(5) 0.1425(4) 0.3396(4) 0.0445(14) Uani 1 1 d .
C32 C 0.9601(6) 0.3874(4) 0.4572(4) 0.0623(19) Uani 1 1 d .
H32A H 1.0370 0.4205 0.4797 0.093 Uiso 1 1 calc R
H32B H 0.9219 0.3974 0.5003 0.093 Uiso 1 1 calc R
H32C H 0.9343 0.4044 0.4224 0.093 Uiso 1 1 calc R
C33 C 1.1068(7) 0.1540(6) 0.3401(6) 0.085(3) Uani 1 1 d .
H33A H 1.1112 0.1246 0.3685 0.127 Uiso 1 1 calc R
H33B H 1.1729 0.2040 0.3593 0.127 Uiso 1 1 calc R
H33C H 1.0974 0.1165 0.2831 0.127 Uiso 1 1 calc R
C34 C 0.7024(5) 0.0742(4) 0.3106(4) 0.0587(18) Uani 1 1 d .
H34A H 0.6605 0.0764 0.2701 0.088 Uiso 1 1 calc R
H34B H 0.6677 0.0838 0.3554 0.088 Uiso 1 1 calc R
H34C H 0.7067 0.0189 0.2876 0.088 Uiso 1 1 calc R
C35 C 1.1491(6) 0.4799(4) 0.3506(4) 0.0598(18) Uani 1 1 d .
H35A H 1.0755 0.4697 0.3572 0.090 Uiso 1 1 calc R
H35B H 1.1959 0.4980 0.4003 0.090 Uiso 1 1 calc R
H35C H 1.1522 0.4280 0.3081 0.090 Uiso 1 1 calc R
C36 C 1.1862(5) 0.5484(4) 0.3289(4) 0.0413(14) Uani 1 1 d .
C37 C 1.2909(5) 0.5981(4) 0.3333(4) 0.0457(15) Uani 1 1 d .
H37 H 1.3555 0.5960 0.3508 0.055 Uiso 1 1 calc R
C38 C 1.2802(5) 0.6515(4) 0.3065(4) 0.0420(14) Uani 1 1 d .
C39 C 1.3679(5) 0.7175(4) 0.2975(4) 0.0478(15) Uani 1 1 d .
H39A H 1.4380 0.7307 0.3280 0.057 Uiso 1 1 calc R
H39B H 1.3710 0.6945 0.2408 0.057 Uiso 1 1 calc R
C40 C 1.2471(5) 0.7908(4) 0.3056(4) 0.0430(14) Uani 1 1 d .
C41 C 1.3557(6) 0.9266(5) 0.3984(4) 0.0629(19) Uani 1 1 d .
H41 H 1.3796 0.9852 0.4348 0.075 Uiso 1 1 calc R
C42 C 1.4158(6) 0.8789(4) 0.3834(4) 0.0608(19) Uani 1 1 d .
H42 H 1.4890 0.8978 0.4068 0.073 Uiso 1 1 calc R
C43 C 1.1544(5) 0.8923(4) 0.3605(4) 0.0479(15) Uani 1 1 d .
C44 C 1.0943(6) 0.8714(4) 0.4109(4) 0.0537(17) Uani 1 1 d .
C45 C 0.9973(6) 0.8840(4) 0.4170(4) 0.0634(19) Uani 1 1 d .
H45 H 0.9555 0.8698 0.4498 0.076 Uiso 1 1 calc R
C46 C 0.9613(6) 0.9173(4) 0.3753(5) 0.0605(19) Uani 1 1 d .
C47 C 1.0256(6) 0.9410(4) 0.3284(4) 0.0574(18) Uani 1 1 d .
H47 H 1.0026 0.9651 0.3017 0.069 Uiso 1 1 calc R
C48 C 1.1238(5) 0.9295(4) 0.3205(4) 0.0496(16) Uani 1 1 d .
C49 C 1.1351(7) 0.8371(5) 0.4588(4) 0.071(2) Uani 1 1 d .
H49A H 1.1372 0.7824 0.4221 0.107 Uiso 1 1 calc R
H49B H 1.0867 0.8307 0.4933 0.107 Uiso 1 1 calc R
H49C H 1.2071 0.8767 0.4914 0.107 Uiso 1 1 calc R
C50 C 0.8536(7) 0.9263(6) 0.3786(6) 0.087(3) Uani 1 1 d .
H50A H 0.7973 0.8742 0.3366 0.130 Uiso 1 1 calc R
H50B H 0.8565 0.9732 0.3710 0.130 Uiso 1 1 calc R
H50C H 0.8378 0.9374 0.4304 0.130 Uiso 1 1 calc R
C51 C 1.1930(6) 0.9584(4) 0.2713(5) 0.0623(19) Uani 1 1 d .
H51A H 1.2681 0.9717 0.2912 0.093 Uiso 1 1 calc R
H51B H 1.1854 1.0086 0.2757 0.093 Uiso 1 1 calc R
H51C H 1.1697 0.9133 0.2155 0.093 Uiso 1 1 calc R
C52 C 0.7246(5) 0.4327(5) 0.1392(5) 0.068(2) Uani 1 1 d .
H52A H 0.7544 0.3892 0.1177 0.102 Uiso 1 1 calc R
H52B H 0.6616 0.4168 0.1004 0.102 Uiso 1 1 calc R
H52C H 0.7038 0.4383 0.1884 0.102 Uiso 1 1 calc R
C53 C 0.8083(5) 0.5161(4) 0.1563(4) 0.0457(15) Uani 1 1 d .
C54 C 0.7954(5) 0.5800(4) 0.1455(4) 0.0452(15) Uani 1 1 d .
H54 H 0.7306 0.5808 0.1264 0.054 Uiso 1 1 calc R
C55 C 0.8982(4) 0.6414(4) 0.1688(3) 0.0382(13) Uani 1 1 d .
C56 C 0.9318(5) 0.7260(4) 0.1714(4) 0.0442(14) Uani 1 1 d .
H56A H 0.8738 0.7247 0.1378 0.053 Uiso 1 1 calc R
H56B H 0.9433 0.7717 0.2265 0.053 Uiso 1 1 calc R
C57 C 1.1162(5) 0.7306(3) 0.1667(3) 0.0385(13) Uani 1 1 d .
C58 C 1.1443(5) 0.7608(4) 0.0671(4) 0.0502(16) Uani 1 1 d .
H58 H 1.1771 0.7709 0.0289 0.060 Uiso 1 1 calc R
C59 C 1.0479(5) 0.7619(4) 0.0809(4) 0.0501(16) Uani 1 1 d .
H59 H 1.0002 0.7729 0.0543 0.060 Uiso 1 1 calc R
C60 C 1.2806(5) 0.7175(4) 0.1127(4) 0.0455(15) Uani 1 1 d .
C61 C 1.3861(5) 0.7804(4) 0.1390(4) 0.0539(17) Uani 1 1 d .
C62 C 1.4717(6) 0.7524(5) 0.1285(5) 0.067(2) Uani 1 1 d .
H62 H 1.5427 0.7929 0.1448 0.080 Uiso 1 1 calc R
C63 C 1.4556(6) 0.6670(5) 0.0949(5) 0.074(2) Uani 1 1 d .
C64 C 1.3506(6) 0.6067(5) 0.0692(5) 0.066(2) Uani 1 1 d .
H64 H 1.3393 0.5490 0.0465 0.079 Uiso 1 1 calc R
C65 C 1.2608(5) 0.6302(4) 0.0765(4) 0.0510(16) Uani 1 1 d .
C66 C 1.4087(6) 0.8747(4) 0.1777(5) 0.072(2) Uani 1 1 d .
H66A H 1.3916 0.8948 0.2302 0.108 Uiso 1 1 calc R
H66B H 1.3644 0.8835 0.1442 0.108 Uiso 1 1 calc R
H66C H 1.4844 0.9059 0.1835 0.108 Uiso 1 1 calc R
C67 C 1.5526(8) 0.6393(7) 0.0844(8) 0.126(4) Uani 1 1 d .
H67A H 1.5690 0.6291 0.0329 0.190 Uiso 1 1 calc R
H67B H 1.5346 0.5876 0.0867 0.190 Uiso 1 1 calc R
H67C H 1.6150 0.6839 0.1270 0.190 Uiso 1 1 calc R
C68 C 1.1464(6) 0.5623(4) 0.0434(4) 0.0629(19) Uani 1 1 d .
H68A H 1.1128 0.5646 0.0876 0.094 Uiso 1 1 calc R
H68B H 1.1491 0.5067 0.0119 0.094 Uiso 1 1 calc R
H68C H 1.1044 0.5725 0.0098 0.094 Uiso 1 1 calc R
C69 C 0.2210(9) -0.0228(7) 0.0726(6) 0.088(3) Uani 1 1 d .
C70 C 0.1404(10) 0.0168(8) 0.0827(7) 0.128(4) Uani 1 1 d .
H70A H 0.0954 -0.0058 0.0307 0.192 Uiso 1 1 calc R
H70B H 0.1776 0.0779 0.1073 0.192 Uiso 1 1 calc R
H70C H 0.0956 0.0043 0.1168 0.192 Uiso 1 1 calc R
C71 C 0.483(2) 0.4940(16) 0.3032(16) 0.211(11) Uani 1 1 d .
C72 C 0.536(2) 0.5331(15) 0.2541(16) 0.278(14) Uani 1 1 d .
H72A H 0.4862 0.5486 0.2326 0.417 Uiso 1 1 calc R
H72B H 0.5561 0.4921 0.2103 0.417 Uiso 1 1 calc R
H72C H 0.6008 0.5834 0.2884 0.417 Uiso 1 1 calc R

loop_
_atom_site_aniso_label
_atom_site_aniso_U_11
_atom_site_aniso_U_22
_atom_site_aniso_U_33
_atom_site_aniso_U_23
_atom_site_aniso_U_13
_atom_site_aniso_U_12
Ni1 0.0391(4) 0.0341(4) 0.0475(5) 0.0256(4) 0.0103(3) 0.0089(3)
Ni2 0.0339(4) 0.0331(4) 0.0375(4) 0.0200(3) 0.0107(3) 0.0114(3)
Ni3 0.0324(4) 0.0324(4) 0.0374(4) 0.0193(3) 0.0037(3) 0.0080(3)
P1 0.0746(14) 0.0701(14) 0.0745(14) 0.0353(12) 0.0159(11) 0.0413(11)
P2 0.0486(11) 0.0938(17) 0.0642(13) 0.0403(13) 0.0065(10) 0.0111(11)
F1 0.187(8) 0.212(9) 0.169(7) 0.010(6) -0.072(6) 0.127(7)
F2 0.160(7) 0.175(7) 0.166(7) 0.052(6) -0.037(5) 0.089(6)
F3 0.204(8) 0.186(8) 0.140(6) 0.051(6) 0.093(6) 0.093(7)
F4 0.161(6) 0.088(4) 0.233(9) 0.070(5) 0.021(6) 0.055(4)
F5 0.185(8) 0.236(10) 0.136(7) 0.044(7) 0.084(6) 0.037(7)
F6 0.196(8) 0.101(5) 0.303(12) 0.103(7) 0.019(8) 0.033(5)
F7 0.087(4) 0.390(14) 0.196(8) 0.231(9) 0.020(5) 0.025(6)
F8 0.112(5) 0.286(10) 0.145(6) 0.145(7) 0.032(4) 0.065(6)
F9 0.277(13) 0.125(7) 0.222(11) 0.026(7) -0.019(10) -0.012(8)
F10 0.129(6) 0.329(12) 0.182(8) 0.127(8) 0.071(5) 0.146(7)
F11 0.177(8) 0.165(8) 0.227(10) 0.063(8) 0.013(8) -0.041(7)
F12 0.122(6) 0.285(11) 0.192(8) 0.163(8) 0.073(5) 0.108(6)
N1 0.039(3) 0.038(3) 0.042(3) 0.024(2) 0.012(2) 0.012(2)
N2 0.040(3) 0.038(3) 0.043(3) 0.027(2) 0.011(2) 0.016(2)
N3 0.048(3) 0.035(3) 0.048(3) 0.024(2) 0.015(2) 0.017(2)
N4 0.041(3) 0.040(3) 0.050(3) 0.025(3) 0.013(2) 0.013(2)
N5 0.047(3) 0.038(3) 0.044(3) 0.023(2) 0.012(2) 0.015(2)
N6 0.037(3) 0.036(3) 0.045(3) 0.023(2) 0.014(2) 0.013(2)
N7 0.042(3) 0.043(3) 0.054(3) 0.027(3) 0.020(2) 0.019(2)
N8 0.049(3) 0.044(3) 0.041(3) 0.027(2) 0.018(2) 0.019(2)
N9 0.041(3) 0.038(3) 0.038(3) 0.021(2) 0.009(2) 0.017(2)
N10 0.037(3) 0.038(3) 0.042(3) 0.025(2) 0.007(2) 0.012(2)
N11 0.041(3) 0.048(3) 0.055(3) 0.030(3) 0.002(2) 0.008(2)
N12 0.051(3) 0.037(3) 0.048(3) 0.020(2) 0.001(2) 0.010(2)
N13 0.039(3) 0.036(3) 0.043(3) 0.024(2) 0.010(2) 0.011(2)
N14 0.036(3) 0.032(3) 0.043(3) 0.021(2) 0.007(2) 0.011(2)
N15 0.041(3) 0.040(3) 0.048(3) 0.026(2) 0.007(2) 0.016(2)
N16 0.039(3) 0.043(3) 0.048(3) 0.030(2) 0.007(2) 0.012(2)
N17 0.113(8) 0.142(9) 0.118(8) 0.087(7) 0.033(6) 0.030(7)
N18 0.24(2) 0.28(3) 0.26(3) 0.00(2) 0.05(2) 0.084(19)
C1 0.061(4) 0.055(4) 0.060(4) 0.029(4) 0.026(4) 0.007(3)
C2 0.040(3) 0.047(4) 0.040(3) 0.024(3) 0.016(3) 0.012(3)
C3 0.041(3) 0.044(4) 0.046(4) 0.021(3) 0.015(3) 0.018(3)
C4 0.038(3) 0.040(3) 0.040(3) 0.024(3) 0.010(3) 0.015(3)
C5 0.050(4) 0.041(3) 0.051(4) 0.026(3) 0.020(3) 0.021(3)
C6 0.045(3) 0.040(3) 0.042(3) 0.026(3) 0.014(3) 0.015(3)
C7 0.056(4) 0.037(4) 0.053(4) 0.019(3) 0.010(3) 0.010(3)
C8 0.061(4) 0.036(3) 0.047(4) 0.016(3) 0.010(3) 0.013(3)
C9 0.042(4) 0.046(4) 0.058(4) 0.022(3) 0.002(3) 0.014(3)
C10 0.058(4) 0.051(4) 0.069(5) 0.028(4) -0.001(4) 0.016(3)
C11 0.069(5) 0.070(5) 0.086(6) 0.036(5) -0.008(5) 0.029(4)
C12 0.047(5) 0.088(6) 0.108(7) 0.034(6) -0.001(5) 0.030(4)
C13 0.047(4) 0.084(6) 0.092(6) 0.034(5) 0.015(4) 0.020(4)
C14 0.039(4) 0.055(4) 0.070(5) 0.026(4) 0.009(3) 0.014(3)
C15 0.094(6) 0.064(5) 0.074(5) 0.042(4) 0.002(5) 0.016(4)
C16 0.090(8) 0.154(11) 0.180(13) 0.068(10) 0.009(8) 0.075(8)
C17 0.053(4) 0.073(5) 0.072(5) 0.038(4) 0.026(4) 0.013(4)
C18 0.081(5) 0.037(4) 0.074(5) 0.025(4) 0.026(4) 0.019(4)
C19 0.056(4) 0.037(3) 0.048(4) 0.020(3) 0.011(3) 0.016(3)
C20 0.061(4) 0.052(4) 0.064(4) 0.031(4) 0.028(4) 0.033(3)
C21 0.045(3) 0.047(4) 0.055(4) 0.027(3) 0.019(3) 0.023(3)
C22 0.048(4) 0.058(4) 0.063(4) 0.033(4) 0.026(3) 0.027(3)
C23 0.038(3) 0.035(3) 0.045(3) 0.021(3) 0.013(3) 0.012(3)
C24 0.063(4) 0.063(4) 0.049(4) 0.035(4) 0.024(3) 0.024(4)
C25 0.060(4) 0.064(4) 0.058(4) 0.035(4) 0.033(4) 0.025(4)
C26 0.049(4) 0.044(3) 0.038(3) 0.025(3) 0.012(3) 0.019(3)
C27 0.050(4) 0.045(4) 0.046(4) 0.026(3) 0.010(3) 0.015(3)
C28 0.048(4) 0.057(4) 0.054(4) 0.033(3) 0.007(3) 0.016(3)
C29 0.058(4) 0.058(4) 0.059(4) 0.036(4) 0.013(3) 0.027(4)
C30 0.061(4) 0.046(4) 0.054(4) 0.029(3) 0.008(3) 0.024(3)
C31 0.056(4) 0.044(4) 0.042(3) 0.028(3) 0.011(3) 0.018(3)
C32 0.061(4) 0.042(4) 0.069(5) 0.023(4) 0.004(4) 0.012(3)
C33 0.069(5) 0.092(6) 0.113(7) 0.057(6) 0.028(5) 0.046(5)
C34 0.058(4) 0.047(4) 0.071(5) 0.036(4) 0.007(4) 0.011(3)
C35 0.066(5) 0.059(4) 0.065(5) 0.041(4) 0.010(4) 0.023(4)
C36 0.045(3) 0.040(3) 0.042(3) 0.022(3) 0.007(3) 0.017(3)
C37 0.045(4) 0.051(4) 0.045(4) 0.024(3) 0.006(3) 0.023(3)
C38 0.040(3) 0.045(3) 0.045(3) 0.026(3) 0.009(3) 0.016(3)
C39 0.036(3) 0.055(4) 0.056(4) 0.035(3) 0.003(3) 0.012(3)
C40 0.042(3) 0.041(3) 0.046(4) 0.027(3) 0.004(3) 0.009(3)
C41 0.057(4) 0.045(4) 0.057(4) 0.017(3) -0.007(3) 0.002(3)
C42 0.045(4) 0.052(4) 0.061(4) 0.025(4) -0.011(3) -0.003(3)
C43 0.052(4) 0.033(3) 0.048(4) 0.018(3) 0.007(3) 0.009(3)
C44 0.066(4) 0.038(3) 0.046(4) 0.019(3) 0.010(3) 0.011(3)
C45 0.070(5) 0.053(4) 0.056(4) 0.024(4) 0.025(4) 0.015(4)
C46 0.067(5) 0.042(4) 0.067(5) 0.025(4) 0.025(4) 0.019(3)
C47 0.068(5) 0.041(4) 0.063(4) 0.026(3) 0.018(4) 0.023(3)
C48 0.059(4) 0.033(3) 0.049(4) 0.018(3) 0.016(3) 0.012(3)
C49 0.085(5) 0.067(5) 0.050(4) 0.030(4) 0.009(4) 0.017(4)
C50 0.073(6) 0.082(6) 0.118(8) 0.055(6) 0.044(5) 0.035(5)
C51 0.072(5) 0.051(4) 0.076(5) 0.041(4) 0.031(4) 0.023(4)
C52 0.046(4) 0.062(5) 0.084(5) 0.045(4) -0.004(4) -0.002(3)
C53 0.037(3) 0.046(4) 0.047(4) 0.023(3) 0.005(3) 0.009(3)
C54 0.033(3) 0.050(4) 0.053(4) 0.027(3) 0.004(3) 0.016(3)
C55 0.035(3) 0.039(3) 0.041(3) 0.019(3) 0.007(3) 0.017(3)
C56 0.040(3) 0.039(3) 0.056(4) 0.024(3) 0.011(3) 0.017(3)
C57 0.040(3) 0.034(3) 0.041(3) 0.021(3) 0.009(3) 0.010(3)
C58 0.054(4) 0.057(4) 0.051(4) 0.037(3) 0.010(3) 0.019(3)
C59 0.052(4) 0.050(4) 0.053(4) 0.033(3) 0.003(3) 0.017(3)
C60 0.042(3) 0.050(4) 0.054(4) 0.033(3) 0.019(3) 0.016(3)
C61 0.046(4) 0.057(4) 0.065(4) 0.039(4) 0.015(3) 0.015(3)
C62 0.045(4) 0.072(5) 0.081(5) 0.040(4) 0.018(4) 0.019(4)
C63 0.056(5) 0.077(6) 0.092(6) 0.039(5) 0.023(4) 0.033(4)
C64 0.065(5) 0.061(5) 0.077(5) 0.037(4) 0.023(4) 0.029(4)
C65 0.053(4) 0.050(4) 0.056(4) 0.031(3) 0.019(3) 0.019(3)
C66 0.055(4) 0.056(5) 0.096(6) 0.044(4) 0.015(4) 0.005(4)
C67 0.080(7) 0.115(9) 0.188(12) 0.064(9) 0.033(7) 0.061(6)
C68 0.065(5) 0.047(4) 0.060(5) 0.019(4) 0.020(4) 0.015(3)
C69 0.077(7) 0.093(7) 0.076(6) 0.050(6) 0.009(5) 0.001(6)
C70 0.105(9) 0.131(10) 0.125(10) 0.065(8) 0.025(7) 0.020(8)
C71 0.16(2) 0.179(19) 0.18(2) 0.011(18) 0.029(16) 0.053(15)
C72 0.22(3) 0.25(3) 0.26(3) 0.05(2) 0.09(2) 0.08(2)

loop_
_atom_type_symbol
_atom_type_description
_atom_type_scat_dispersion_real
_atom_type_scat_dispersion_imag
_atom_type_scat_source
C C 0.0033 0.0016 'International Tables Vol C Tables 4.2.6.8 and 6.1.1.4'
H H 0.0000 0.0000 'International Tables Vol C Tables 4.2.6.8 and 6.1.1.4'
F F 0.0171 0.0103 'International Tables Vol C Tables 4.2.6.8 and 6.1.1.4'
N N 0.0061 0.0033 'International Tables Vol C Tables 4.2.6.8 and 6.1.1.4'
P P 0.1023 0.0942 'International Tables Vol C Tables 4.2.6.8 and 6.1.1.4'
Ni Ni 0.3393 1.1124 'International Tables Vol C Tables 4.2.6.8 and 6.1.1.4'

loop_
_geom_angle_atom_site_label_1
_geom_angle_atom_site_label_2
_geom_angle_atom_site_label_3
_geom_angle
N5 Ni1 N9 116.6(2)
N5 Ni1 N13 107.3(2)
N9 Ni1 N13 102.47(19)
N5 Ni1 N1 102.81(19)
N9 Ni1 N1 112.84(19)
N13 Ni1 N1 115.16(19)
C23 Ni2 C6 89.4(2)
C23 Ni2 N2 156.2(2)
C6 Ni2 N2 89.4(2)
C23 Ni2 N6 87.8(2)
C6 Ni2 N6 156.0(2)
N2 Ni2 N6 102.51(19)
C40 Ni3 C57 89.8(2)
C40 Ni3 N14 157.9(2)
C57 Ni3 N14 88.3(2)
C40 Ni3 N10 88.4(2)
C57 Ni3 N10 156.0(2)
N14 Ni3 N10 101.92(19)
F1 P1 F6 90.2(6)
F1 P1 F5 86.7(6)
F6 P1 F5 96.1(6)
F1 P1 F4 93.8(5)
F6 P1 F4 175.8(5)
F5 P1 F4 85.5(5)
F1 P1 F3 96.9(6)
F6 P1 F3 85.9(5)
F5 P1 F3 175.9(5)
F4 P1 F3 92.3(5)
F1 P1 F2 179.8(6)
F6 P1 F2 89.9(5)
F5 P1 F2 93.3(6)
F4 P1 F2 86.1(4)
F3 P1 F2 83.2(5)
F9 P2 F10 84.3(7)
F9 P2 F7 91.8(7)
F10 P2 F7 93.4(5)
F9 P2 F11 172.8(8)
F10 P2 F11 101.5(7)
F7 P2 F11 92.2(6)
F9 P2 F8 86.4(6)
F10 P2 F8 91.4(5)
F7 P2 F8 174.7(6)
F11 P2 F8 89.1(6)
F9 P2 F12 99.3(7)
F10 P2 F12 176.5(6)
F7 P2 F12 86.3(4)
F11 P2 F12 75.0(6)
F8 P2 F12 89.1(4)
C2 N1 N2 108.7(4)
C2 N1 Ni1 122.3(4)
N2 N1 Ni1 126.5(4)
C4 N2 N1 106.7(4)
C4 N2 Ni2 122.7(4)
N1 N2 Ni2 130.1(4)
C6 N3 C8 110.8(5)
C6 N3 C5 120.5(5)
C8 N3 C5 128.3(5)
C6 N4 C7 110.1(5)
C6 N4 C9 123.7(5)
C7 N4 C9 124.9(5)
C19 N5 N6 107.7(5)
C19 N5 Ni1 122.3(4)
N6 N5 Ni1 127.1(4)
C21 N6 N5 107.1(5)
C21 N6 Ni2 123.3(4)
N5 N6 Ni2 129.4(4)
C23 N7 C25 111.4(5)
C23 N7 C22 119.9(5)
C25 N7 C22 127.8(5)
C23 N8 C24 109.2(5)
C23 N8 C26 124.5(5)
C24 N8 C26 124.4(5)
C36 N9 N10 108.0(4)
C36 N9 Ni1 122.3(4)
N10 N9 Ni1 126.1(3)
C38 N10 N9 107.6(4)
C38 N10 Ni3 122.1(4)
N9 N10 Ni3 130.2(3)
C40 N11 C42 111.5(6)
C40 N11 C39 119.7(5)
C42 N11 C39 128.3(5)
C40 N12 C41 109.2(5)
C40 N12 C43 122.4(5)
C41 N12 C43 126.0(5)
C53 N13 N14 108.1(4)
C53 N13 Ni1 120.7(4)
N14 N13 Ni1 126.3(3)
C55 N14 N13 107.0(4)
C55 N14 Ni3 123.4(4)
N13 N14 Ni3 129.4(3)
C57 N15 C59 111.1(5)
C57 N15 C56 121.0(5)
C59 N15 C56 127.3(5)
C57 N16 C58 109.8(5)
C57 N16 C60 124.9(5)
C58 N16 C60 123.6(5)
C2 C1 H1A 109.5
C2 C1 H1B 109.5
H1A C1 H1B 109.5
C2 C1 H1C 109.5
H1A C1 H1C 109.5
H1B C1 H1C 109.5
N1 C2 C3 109.0(5)
N1 C2 C1 121.6(6)
C3 C2 C1 129.3(6)
C4 C3 C2 105.5(5)
C4 C3 H3 127.3
C2 C3 H3 127.3
N2 C4 C3 110.1(5)
N2 C4 C5 122.3(5)
C3 C4 C5 127.4(5)
N3 C5 C4 111.7(5)
N3 C5 H5A 109.3
C4 C5 H5A 109.3
N3 C5 H5B 109.3
C4 C5 H5B 109.3
H5A C5 H5B 107.9
N3 C6 N4 104.6(5)
N3 C6 Ni2 126.6(4)
N4 C6 Ni2 128.6(4)
C8 C7 N4 107.7(6)
C8 C7 H7 126.1
N4 C7 H7 126.1
C7 C8 N3 106.8(6)
C7 C8 H8 126.6
N3 C8 H8 126.6
C14 C9 C10 123.7(6)
C14 C9 N4 118.7(6)
C10 C9 N4 117.6(6)
C9 C10 C11 116.0(8)
C9 C10 C15 122.0(7)
C11 C10 C15 122.0(8)
C12 C11 C10 122.8(8)
C12 C11 H11 118.6
C10 C11 H11 118.6
C11 C12 C13 118.5(8)
C11 C12 C16 119.9(10)
C13 C12 C16 121.5(10)
C14 C13 C12 121.9(8)
C14 C13 H13 119.1
C12 C13 H13 119.1
C13 C14 C9 117.1(8)
C13 C14 C17 120.6(7)
C9 C14 C17 122.3(6)
C10 C15 H15A 109.5
C10 C15 H15B 109.5
H15A C15 H15B 109.5
C10 C15 H15C 109.5
H15A C15 H15C 109.5
H15B C15 H15C 109.5
C12 C16 H16A 109.5
C12 C16 H16B 109.5
H16A C16 H16B 109.5
C12 C16 H16C 109.5
H16A C16 H16C 109.5
H16B C16 H16C 109.5
C14 C17 H17A 109.5
C14 C17 H17B 109.5
H17A C17 H17B 109.5
C14 C17 H17C 109.5
H17A C17 H17C 109.5
H17B C17 H17C 109.5
C19 C18 H18A 109.5
C19 C18 H18B 109.5
H18A C18 H18B 109.5
C19 C18 H18C 109.5
H18A C18 H18C 109.5
H18B C18 H18C 109.5
N5 C19 C20 108.9(5)
N5 C19 C18 121.5(6)
C20 C19 C18 129.6(6)
C21 C20 C19 105.9(5)
C21 C20 H20 127.1
C19 C20 H20 127.1
N6 C21 C20 110.3(5)
N6 C21 C22 121.0(5)
C20 C21 C22 128.6(6)
N7 C22 C21 110.6(5)
N7 C22 H22A 109.5
C21 C22 H22A 109.5
N7 C22 H22B 109.5
C21 C22 H22B 109.5
H22A C22 H22B 108.1
N7 C23 N8 105.0(5)
N7 C23 Ni2 127.6(4)
N8 C23 Ni2 126.8(4)
C25 C24 N8 107.5(6)
C25 C24 H24 126.3
N8 C24 H24 126.3
C24 C25 N7 106.9(6)
C24 C25 H25 126.5
N7 C25 H25 126.5
C31 C26 C27 122.3(6)
C31 C26 N8 121.1(5)
C27 C26 N8 116.6(5)
C28 C27 C26 116.7(6)
C28 C27 C32 121.2(6)
C26 C27 C32 122.1(6)
C27 C28 C29 122.6(6)
C27 C28 H28 118.7
C29 C28 H28 118.7
C28 C29 C30 118.5(6)
C28 C29 C33 120.8(7)
C30 C29 C33 120.7(6)
C31 C30 C29 121.9(6)
C31 C30 H30 119.0
C29 C30 H30 119.0
C30 C31 C26 117.9(6)
C30 C31 C34 120.2(6)
C26 C31 C34 121.9(6)
C27 C32 H32A 109.5
C27 C32 H32B 109.5
H32A C32 H32B 109.5
C27 C32 H32C 109.5
H32A C32 H32C 109.5
H32B C32 H32C 109.5
C29 C33 H33A 109.5
C29 C33 H33B 109.5
H33A C33 H33B 109.5
C29 C33 H33C 109.5
H33A C33 H33C 109.5
H33B C33 H33C 109.5
C31 C34 H34A 109.5
C31 C34 H34B 109.5
H34A C34 H34B 109.5
C31 C34 H34C 109.5
H34A C34 H34C 109.5
H34B C34 H34C 109.5
C36 C35 H35A 109.5
C36 C35 H35B 109.5
H35A C35 H35B 109.5
C36 C35 H35C 109.5
H35A C35 H35C 109.5
H35B C35 H35C 109.5
N9 C36 C37 108.9(5)
N9 C36 C35 121.9(5)
C37 C36 C35 129.2(6)
C38 C37 C36 106.1(5)
C38 C37 H37 127.0
C36 C37 H37 127.0
N10 C38 C37 109.5(5)
N10 C38 C39 121.8(5)
C37 C38 C39 128.6(5)
N11 C39 C38 111.2(5)
N11 C39 H39A 109.4
C38 C39 H39A 109.4
N11 C39 H39B 109.4
C38 C39 H39B 109.4
H39A C39 H39B 108.0
N11 C40 N12 105.2(5)
N11 C40 Ni3 127.0(5)
N12 C40 Ni3 127.5(4)
C42 C41 N12 107.8(6)
C42 C41 H41 126.1
N12 C41 H41 126.1
C41 C42 N11 106.3(6)
C41 C42 H42 126.9
N11 C42 H42 126.9
C48 C43 C44 122.4(6)
C48 C43 N12 120.1(6)
C44 C43 N12 117.4(6)
C45 C44 C43 118.0(7)
C45 C44 C49 121.1(7)
C43 C44 C49 120.9(7)
C46 C45 C44 121.4(7)
C46 C45 H45 119.3
C44 C45 H45 119.3
C45 C46 C47 119.1(7)
C45 C46 C50 121.1(7)
C47 C46 C50 119.8(7)
C46 C47 C48 121.5(7)
C46 C47 H47 119.3
C48 C47 H47 119.3
C43 C48 C47 117.5(6)
C43 C48 C51 122.5(6)
C47 C48 C51 120.1(6)
C44 C49 H49A 109.5
C44 C49 H49B 109.5
H49A C49 H49B 109.5
C44 C49 H49C 109.5
H49A C49 H49C 109.5
H49B C49 H49C 109.5
C46 C50 H50A 109.5
C46 C50 H50B 109.5
H50A C50 H50B 109.5
C46 C50 H50C 109.5
H50A C50 H50C 109.5
H50B C50 H50C 109.5
C48 C51 H51A 109.5
C48 C51 H51B 109.5
H51A C51 H51B 109.5
C48 C51 H51C 109.5
H51A C51 H51C 109.5
H51B C51 H51C 109.5
C53 C52 H52A 109.5
C53 C52 H52B 109.5
H52A C52 H52B 109.5
C53 C52 H52C 109.5
H52A C52 H52C 109.5
H52B C52 H52C 109.5
N13 C53 C54 108.9(5)
N13 C53 C52 121.8(6)
C54 C53 C52 129.3(6)
C55 C54 C53 105.4(5)
C55 C54 H54 127.3
C53 C54 H54 127.3
N14 C55 C54 110.6(5)
N14 C55 C56 121.3(5)
C54 C55 C56 128.1(5)
N15 C56 C55 110.8(5)
N15 C56 H56A 109.5
C55 C56 H56A 109.5
N15 C56 H56B 109.5
C55 C56 H56B 109.5
H56A C56 H56B 108.1
N15 C57 N16 105.0(5)
N15 C57 Ni3 126.6(4)
N16 C57 Ni3 128.0(4)
C59 C58 N16 107.3(6)
C59 C58 H58 126.3
N16 C58 H58 126.3
C58 C59 N15 106.8(5)
C58 C59 H59 126.6
N15 C59 H59 126.6
C65 C60 C61 122.2(6)
C65 C60 N16 117.9(5)
C61 C60 N16 119.8(6)
C62 C61 C60 116.9(6)
C62 C61 C66 120.3(6)
C60 C61 C66 122.8(6)
C63 C62 C61 122.6(7)
C63 C62 H62 118.7
C61 C62 H62 118.7
C64 C63 C62 118.9(7)
C64 C63 C67 120.4(8)
C62 C63 C67 120.7(8)
C63 C64 C65 121.4(7)
C63 C64 H64 119.3
C65 C64 H64 119.3
C64 C65 C60 117.9(6)
C64 C65 C68 120.3(6)
C60 C65 C68 121.8(6)
C61 C66 H66A 109.5
C61 C66 H66B 109.5
H66A C66 H66B 109.5
C61 C66 H66C 109.5
H66A C66 H66C 109.5
H66B C66 H66C 109.5
C63 C67 H67A 109.5
C63 C67 H67B 109.5
H67A C67 H67B 109.5
C63 C67 H67C 109.5
H67A C67 H67C 109.5
H67B C67 H67C 109.5
C65 C68 H68A 109.5
C65 C68 H68B 109.5
H68A C68 H68B 109.5
C65 C68 H68C 109.5
H68A C68 H68C 109.5
H68B C68 H68C 109.5
N17 C69 C70 177.2(12)
C69 C70 H70A 109.5
C69 C70 H70B 109.5
H70A C70 H70B 109.5
C69 C70 H70C 109.5
H70A C70 H70C 109.5
H70B C70 H70C 109.5
N18 C71 C72 153(3)
C71 C72 H72A 109.5
C71 C72 H72B 109.5
H72A C72 H72B 109.5
C71 C72 H72C 109.5
H72A C72 H72C 109.5
H72B C72 H72C 109.5

loop_
_geom_bond_atom_site_label_1
_geom_bond_atom_site_label_2
_geom_bond_distance
Ni1 N5 1.954(5)
Ni1 N9 1.969(5)
Ni1 N13 1.971(5)
Ni1 N1 1.977(5)
Ni2 C23 1.861(6)
Ni2 C6 1.869(6)
Ni2 N2 1.922(5)
Ni2 N6 1.930(5)
Ni3 C40 1.860(6)
Ni3 C57 1.865(6)
Ni3 N14 1.927(4)
Ni3 N10 1.927(5)
P1 F1 1.481(7)
P1 F6 1.504(7)
P1 F5 1.529(8)
P1 F4 1.530(6)
P1 F3 1.540(7)
P1 F2 1.545(7)
P2 F9 1.455(9)
P2 F10 1.477(7)
P2 F7 1.491(7)
P2 F11 1.508(9)
P2 F8 1.545(7)
P2 F12 1.561(7)
N1 C2 1.346(7)
N1 N2 1.377(6)
N2 C4 1.354(7)
N3 C6 1.354(7)
N3 C8 1.389(7)
N3 C5 1.455(7)
N4 C6 1.361(7)
N4 C7 1.387(8)
N4 C9 1.444(8)
N5 C19 1.361(7)
N5 N6 1.381(6)
N6 C21 1.347(7)
N7 C23 1.328(7)
N7 C25 1.383(8)
N7 C22 1.458(8)
N8 C23 1.376(7)
N8 C24 1.389(8)
N8 C26 1.443(7)
N9 C36 1.353(7)
N9 N10 1.377(6)
N10 C38 1.348(7)
N11 C40 1.335(7)
N11 C42 1.381(8)
N11 C39 1.456(8)
N12 C40 1.371(7)
N12 C41 1.383(8)
N12 C43 1.450(8)
N13 C53 1.353(7)
N13 N14 1.377(6)
N14 C55 1.347(7)
N15 C57 1.335(7)
N15 C59 1.384(8)
N15 C56 1.456(7)
N16 C57 1.357(7)
N16 C58 1.387(7)
N16 C60 1.448(7)
N17 C69 1.131(13)
N18 C71 1.21(3)
C1 C2 1.504(8)
C1 H1A 0.9600
C1 H1B 0.9600
C1 H1C 0.9600
C2 C3 1.385(8)
C3 C4 1.376(8)
C3 H3 0.9300
C4 C5 1.504(8)
C5 H5A 0.9700
C5 H5B 0.9700
C7 C8 1.326(9)
C7 H7 0.9300
C8 H8 0.9300
C9 C14 1.389(10)
C9 C10 1.392(10)
C10 C11 1.406(10)
C10 C15 1.496(11)
C11 C12 1.361(12)
C11 H11 0.9300
C12 C13 1.403(13)
C12 C16 1.496(12)
C13 C14 1.383(10)
C13 H13 0.9300
C14 C17 1.501(10)
C15 H15A 0.9600
C15 H15B 0.9600
C15 H15C 0.9600
C16 H16A 0.9600
C16 H16B 0.9600
C16 H16C 0.9600
C17 H17A 0.9600
C17 H17B 0.9600
C17 H17C 0.9600
C18 C19 1.486(9)
C18 H18A 0.9600
C18 H18B 0.9600
C18 H18C 0.9600
C19 C20 1.379(9)
C20 C21 1.368(9)
C20 H20 0.9300
C21 C22 1.503(8)
C22 H22A 0.9700
C22 H22B 0.9700
C24 C25 1.325(9)
C24 H24 0.9300
C25 H25 0.9300
C26 C31 1.393(8)
C26 C27 1.408(8)
C27 C28 1.380(9)
C27 C32 1.497(9)
C28 C29 1.382(9)
C28 H28 0.9300
C29 C30 1.387(9)
C29 C33 1.524(10)
C30 C31 1.372(8)
C30 H30 0.9300
C31 C34 1.503(9)
C32 H32A 0.9600
C32 H32B 0.9600
C32 H32C 0.9600
C33 H33A 0.9600
C33 H33B 0.9600
C33 H33C 0.9600
C34 H34A 0.9600
C34 H34B 0.9600
C34 H34C 0.9600
C35 C36 1.493(8)
C35 H35A 0.9600
C35 H35B 0.9600
C35 H35C 0.9600
C36 C37 1.380(8)
C37 C38 1.375(8)
C37 H37 0.9300
C38 C39 1.499(8)
C39 H39A 0.9700
C39 H39B 0.9700
C41 C42 1.340(10)
C41 H41 0.9300
C42 H42 0.9300
C43 C48 1.387(9)
C43 C44 1.394(9)
C44 C45 1.386(10)
C44 C49 1.520(10)
C45 C46 1.381(10)
C45 H45 0.9300
C46 C47 1.389(10)
C46 C50 1.496(10)
C47 C48 1.393(9)
C47 H47 0.9300
C48 C51 1.504(9)
C49 H49A 0.9600
C49 H49B 0.9600
C49 H49C 0.9600
C50 H50A 0.9600
C50 H50B 0.9600
C50 H50C 0.9600
C51 H51A 0.9600
C51 H51B 0.9600
C51 H51C 0.9600
C52 C53 1.490(8)
C52 H52A 0.9600
C52 H52B 0.9600
C52 H52C 0.9600
C53 C54 1.388(8)
C54 C55 1.367(8)
C54 H54 0.9300
C55 C56 1.506(8)
C56 H56A 0.9700
C56 H56B 0.9700
C58 C59 1.322(9)
C58 H58 0.9300
C59 H59 0.9300
C60 C65 1.396(9)
C60 C61 1.398(8)
C61 C62 1.389(9)
C61 C66 1.506(9)
C62 C63 1.379(10)
C62 H62 0.9300
C63 C64 1.376(10)
C63 C67 1.530(11)
C64 C65 1.395(9)
C64 H64 0.9300
C65 C68 1.509(9)
C66 H66A 0.9600
C66 H66B 0.9600
C66 H66C 0.9600
C67 H67A 0.9600
C67 H67B 0.9600
C67 H67C 0.9600
C68 H68A 0.9600
C68 H68B 0.9600
C68 H68C 0.9600
C69 C70 1.470(16)
C70 H70A 0.9600
C70 H70B 0.9600
C70 H70C 0.9600
C71 C72 1.52(3)
C72 H72A 0.9600
C72 H72B 0.9600
C72 H72C 0.9600
